data_1518784
loop_
_publ_author_name
'Chauvier, Cl\'ement'
'Tlili, Anis'
'Das Neves Gomes, Christophe'
'Thu\'ery, Pierre'
'Cantat, Thibault'

_publ_section_title
;
 Metal-free dehydrogenation of formic acid to H2and CO2using boron-based
 catalysts
;
_journal_issue 5
_journal_name_full 'Chem. Sci.'
_journal_page_first 2938
_journal_paper_doi 10.1039/C5SC00394F
_journal_volume 6
_journal_year 2015
_chemical_formula_sum 'C16 H29 B I N3'
_chemical_formula_weight 401.13
_space_group_IT_number 15
_symmetry_cell_setting monoclinic
_symmetry_space_group_name_Hall '-C 2yc'
_symmetry_space_group_name_H-M 'C 1 2/c 1'
_atom_sites_solution_hydrogens geom
_atom_sites_solution_primary direct
_atom_sites_solution_secondary difmap
_audit_creation_method SHELXL-97
_audit_update_record
;
2014-11-19 deposited with the CCDC.
2015-03-05 downloaded from the CCDC.
;
_cell_angle_alpha 90.00
_cell_angle_beta 120.773(2)
_cell_angle_gamma 90.00
_cell_formula_units_Z 8
_cell_length_a 17.3182(7)
_cell_length_b 19.7092(5)
_cell_length_c 12.0924(5)
_cell_measurement_reflns_used 60769
_cell_measurement_temperature 150(2)
_cell_measurement_theta_max 30.50
_cell_measurement_theta_min 2.85
_cell_volume 3546.3(2)
_computing_cell_refinement 'HKL2000 (Otwinowski & Minor, 1997)'
_computing_data_collection 'COLLECT (Nonius, 1998)'
_computing_data_reduction 'HKL2000 (Otwinowski & Minor, 1997)'
_computing_molecular_graphics 'SHELXTL (Sheldrick, 2008)'
_computing_publication_material 'SHELXTL (Sheldrick, 2008); PLATON (Spek, 2003)'
_computing_structure_refinement 'SHELXL-97 (Sheldrick, 2008)'
_computing_structure_solution 'SHELXS-97 (Sheldrick, 2008)'
_diffrn_ambient_temperature 150(2)
_diffrn_measured_fraction_theta_full 0.998
_diffrn_measured_fraction_theta_max 0.998
_diffrn_measurement_device_type 'Nonius Kappa-CCD area-detector diffractometer'
_diffrn_measurement_method 'two \f and four \w scans with 2\% steps (440 frames)'
_diffrn_radiation_monochromator graphite
_diffrn_radiation_source 'fine-focus sealed tube'
_diffrn_radiation_type MoK\a
_diffrn_radiation_wavelength 0.71073
_diffrn_reflns_av_R_equivalents 0.0267
_diffrn_reflns_av_unetI/netI 0.0328
_diffrn_reflns_limit_h_max 24
_diffrn_reflns_limit_h_min -24
_diffrn_reflns_limit_k_max 27
_diffrn_reflns_limit_k_min -28
_diffrn_reflns_limit_l_max 17
_diffrn_reflns_limit_l_min -17
_diffrn_reflns_number 60769
_diffrn_reflns_theta_full 30.50
_diffrn_reflns_theta_max 30.50
_diffrn_reflns_theta_min 2.85
_diffrn_standards_decay_% 0
_diffrn_standards_interval_time 0
_diffrn_standards_number 0
_exptl_absorpt_coefficient_mu 1.804
_exptl_absorpt_correction_T_max 0.736
_exptl_absorpt_correction_T_min 0.547
_exptl_absorpt_correction_type multi-scan
_exptl_absorpt_process_details 'SCALEPACK (Otwinowski & Minor, 1997)'
_exptl_crystal_colour colourless
_exptl_crystal_density_diffrn 1.503
_exptl_crystal_density_method 'not measured'
_exptl_crystal_description parallelepiped
_exptl_crystal_F_000 1632
_exptl_crystal_size_max 0.24
_exptl_crystal_size_mid 0.21
_exptl_crystal_size_min 0.17
_refine_diff_density_max 0.599
_refine_diff_density_min -0.610
_refine_diff_density_rms 0.070
_refine_ls_extinction_method none
_refine_ls_goodness_of_fit_ref 1.049
_refine_ls_hydrogen_treatment constr
_refine_ls_matrix_type full
_refine_ls_number_parameters 191
_refine_ls_number_reflns 5407
_refine_ls_number_restraints 0
_refine_ls_restrained_S_all 1.049
_refine_ls_R_factor_all 0.0348
_refine_ls_R_factor_gt 0.0244
_refine_ls_shift/su_max 0.001
_refine_ls_shift/su_mean 0.000
_refine_ls_structure_factor_coef Fsqd
_refine_ls_weighting_details 'calc w=1/[\s^2^(Fo^2^)+(0.0267P)^2^+0.6666P] where P=(Fo^2^+2Fc^2^)/3'
_refine_ls_weighting_scheme calc
_refine_ls_wR_factor_gt 0.0572
_refine_ls_wR_factor_ref 0.0596
_reflns_number_gt 4446
_reflns_number_total 5407
_reflns_threshold_expression >2sigma(I)
_cod_data_source_file c5sc00394f2.cif
_cod_data_source_block 2I
_cod_depositor_comments 'Adding full bibliography for 1518784--1518785.cif.'
_cod_original_sg_symbol_H-M 'C 2/c'
_cod_database_code 1518784

loop_
_symmetry_equiv_pos_as_xyz
'x, y, z'
'-x, y, -z+1/2'
'x+1/2, y+1/2, z'
'-x+1/2, y+1/2, -z+1/2'
'-x, -y, -z'
'x, -y, z-1/2'
'-x+1/2, -y+1/2, -z'
'x+1/2, -y+1/2, z-1/2'

loop_
_atom_site_label
_atom_site_type_symbol
_atom_site_fract_x
_atom_site_fract_y
_atom_site_fract_z
_atom_site_U_iso_or_equiv
_atom_site_adp_type
_atom_site_occupancy
_atom_site_symmetry_multiplicity
_atom_site_calc_flag
_atom_site_refinement_flags
I1 I 0.368414(8) 0.155746(5) 0.399747(10) 0.03635(5) Uani 1 1 d .
N1 N 0.66075(8) 0.10336(6) 0.66629(11) 0.0261(3) Uani 1 1 d .
N2 N 0.62998(8) 0.22022(7) 0.66644(12) 0.0275(3) Uani 1 1 d .
N3 N 0.63122(9) 0.17123(7) 0.49287(12) 0.0287(3) Uani 1 1 d .
B1 B 0.74324(11) 0.09150(9) 0.78395(15) 0.0258(3) Uani 1 1 d .
C1 C 0.64030(9) 0.16705(8) 0.60859(13) 0.0251(3) Uani 1 1 d .
C2 C 0.59847(12) 0.04918(8) 0.58061(15) 0.0328(3) Uani 1 1 d .
H2A H 0.5408 0.0540 0.5748 0.039 Uiso 1 1 calc R
H2B H 0.6228 0.0051 0.6178 0.039 Uiso 1 1 calc R
C3 C 0.58507(11) 0.05292(9) 0.44510(15) 0.0345(4) Uani 1 1 d .
H3A H 0.6003 0.0096 0.4233 0.041 Uiso 1 1 calc R
H3B H 0.5225 0.0623 0.3830 0.041 Uiso 1 1 calc R
C4 C 0.64366(12) 0.10817(9) 0.43829(15) 0.0335(3) Uani 1 1 d .
H4A H 0.7062 0.0945 0.4865 0.040 Uiso 1 1 calc R
H4B H 0.6271 0.1156 0.3495 0.040 Uiso 1 1 calc R
C5 C 0.60044(12) 0.23391(8) 0.41849(15) 0.0349(4) Uani 1 1 d .
H5A H 0.5354 0.2368 0.3746 0.042 Uiso 1 1 calc R
H5B H 0.6182 0.2348 0.3543 0.042 Uiso 1 1 calc R
C6 C 0.64238(12) 0.29286(8) 0.51020(16) 0.0359(4) Uani 1 1 d .
H6A H 0.6203 0.3352 0.4634 0.043 Uiso 1 1 calc R
H6B H 0.7071 0.2918 0.5482 0.043 Uiso 1 1 calc R
C7 C 0.61966(11) 0.28926(9) 0.61520(16) 0.0344(4) Uani 1 1 d .
H7A H 0.6587 0.3198 0.6844 0.041 Uiso 1 1 calc R
H7B H 0.5582 0.3042 0.5811 0.041 Uiso 1 1 calc R
C8 C 0.62567(12) 0.21507(10) 0.78372(16) 0.0396(4) Uani 1 1 d .
H8A H 0.6151 0.1687 0.7967 0.059 Uiso 1 1 calc R
H8B H 0.5776 0.2430 0.7756 0.059 Uiso 1 1 calc R
H8C H 0.6815 0.2301 0.8559 0.059 Uiso 1 1 calc R
C9 C 0.77596(10) 0.02051(8) 0.85023(13) 0.0282(3) Uani 1 1 d .
H9 H 0.7255 -0.0115 0.8125 0.034 Uiso 1 1 calc R
C10 C 0.84773(12) -0.00273(9) 0.81868(16) 0.0346(4) Uani 1 1 d .
H10A H 0.8766 -0.0432 0.8686 0.042 Uiso 1 1 calc R
H10B H 0.8175 -0.0153 0.7285 0.042 Uiso 1 1 calc R
C11 C 0.92070(11) 0.04938(9) 0.84455(16) 0.0364(4) Uani 1 1 d .
H11A H 0.9497 0.0359 0.7974 0.044 Uiso 1 1 calc R
H11B H 0.9658 0.0483 0.9355 0.044 Uiso 1 1 calc R
C12 C 0.88683(11) 0.12265(9) 0.80720(15) 0.0338(4) Uani 1 1 d .
H12A H 0.8583 0.1271 0.7145 0.041 Uiso 1 1 calc R
H12B H 0.9383 0.1528 0.8459 0.041 Uiso 1 1 calc R
C13 C 0.81947(10) 0.14647(8) 0.84755(14) 0.0278(3) Uani 1 1 d .
H13 H 0.7950 0.1909 0.8091 0.033 Uiso 1 1 calc R
C14 C 0.85840(12) 0.15010(8) 0.99455(15) 0.0324(3) Uani 1 1 d .
H14A H 0.9115 0.1786 1.0320 0.039 Uiso 1 1 calc R
H14B H 0.8145 0.1720 1.0098 0.039 Uiso 1 1 calc R
C15 C 0.88371(11) 0.08209(9) 1.06487(14) 0.0336(3) Uani 1 1 d .
H15A H 0.9397 0.0665 1.0736 0.040 Uiso 1 1 calc R
H15B H 0.8937 0.0885 1.1507 0.040 Uiso 1 1 calc R
C16 C 0.81215(11) 0.02760(9) 0.99618(14) 0.0337(3) Uani 1 1 d .
H16A H 0.7620 0.0375 1.0081 0.040 Uiso 1 1 calc R
H16B H 0.8371 -0.0157 1.0371 0.040 Uiso 1 1 calc R

loop_
_atom_site_aniso_label
_atom_site_aniso_U_11
_atom_site_aniso_U_22
_atom_site_aniso_U_33
_atom_site_aniso_U_23
_atom_site_aniso_U_13
_atom_site_aniso_U_12
I1 0.04193(8) 0.03018(7) 0.03850(7) 0.00027(4) 0.02170(6) 0.00565(4)
N1 0.0276(6) 0.0217(6) 0.0252(6) 0.0001(5) 0.0109(5) -0.0022(5)
N2 0.0274(6) 0.0264(7) 0.0267(6) -0.0002(5) 0.0124(5) 0.0018(5)
N3 0.0321(7) 0.0262(6) 0.0255(6) 0.0015(5) 0.0131(5) 0.0024(5)
B1 0.0285(8) 0.0268(8) 0.0240(7) -0.0005(6) 0.0149(7) -0.0007(6)
C1 0.0208(7) 0.0252(7) 0.0262(7) -0.0003(5) 0.0097(6) -0.0019(5)
C2 0.0324(8) 0.0265(8) 0.0305(7) -0.0025(6) 0.0095(6) -0.0074(7)
C3 0.0358(9) 0.0331(9) 0.0304(8) -0.0072(7) 0.0139(7) -0.0031(7)
C4 0.0374(8) 0.0331(9) 0.0293(7) -0.0033(6) 0.0166(7) 0.0013(7)
C5 0.0366(8) 0.0353(9) 0.0300(8) 0.0088(7) 0.0150(7) 0.0058(7)
C6 0.0355(9) 0.0276(8) 0.0430(9) 0.0074(7) 0.0190(8) 0.0014(7)
C7 0.0334(8) 0.0268(8) 0.0388(9) 0.0008(6) 0.0154(7) 0.0055(6)
C8 0.0462(10) 0.0418(10) 0.0375(9) -0.0025(7) 0.0262(8) 0.0055(8)
C9 0.0320(8) 0.0261(7) 0.0234(7) 0.0005(6) 0.0118(6) -0.0034(6)
C10 0.0422(9) 0.0309(9) 0.0289(7) -0.0006(6) 0.0168(7) 0.0044(7)
C11 0.0361(9) 0.0426(10) 0.0336(8) 0.0019(7) 0.0201(7) 0.0044(7)
C12 0.0299(8) 0.0416(10) 0.0285(7) 0.0044(7) 0.0137(7) -0.0043(7)
C13 0.0277(7) 0.0239(7) 0.0264(7) 0.0015(6) 0.0100(6) -0.0012(6)
C14 0.0326(8) 0.0318(9) 0.0284(7) -0.0050(6) 0.0124(7) -0.0033(6)
C15 0.0394(9) 0.0355(9) 0.0225(7) -0.0005(6) 0.0133(7) -0.0027(7)
C16 0.0412(9) 0.0350(9) 0.0253(7) 0.0021(6) 0.0173(7) -0.0036(7)

loop_
_atom_type_symbol
_atom_type_description
_atom_type_scat_dispersion_real
_atom_type_scat_dispersion_imag
_atom_type_scat_source
C C 0.0033 0.0016 'International Tables Vol C Tables 4.2.6.8 and 6.1.1.4'
H H 0.0000 0.0000 'International Tables Vol C Tables 4.2.6.8 and 6.1.1.4'
B B 0.0013 0.0007 'International Tables Vol C Tables 4.2.6.8 and 6.1.1.4'
N N 0.0061 0.0033 'International Tables Vol C Tables 4.2.6.8 and 6.1.1.4'
I I -0.4742 1.8119 'International Tables Vol C Tables 4.2.6.8 and 6.1.1.4'

loop_
_geom_angle_atom_site_label_1
_geom_angle_atom_site_label_2
_geom_angle_atom_site_label_3
_geom_angle
C1 N1 B1 121.03(12)
C1 N1 C2 112.88(12)
B1 N1 C2 124.95(13)
C1 N2 C8 123.11(14)
C1 N2 C7 122.13(13)
C8 N2 C7 114.74(14)
C1 N3 C5 120.72(13)
C1 N3 C4 116.99(13)
C5 N3 C4 121.94(12)
N1 B1 C9 124.83(14)
N1 B1 C13 122.44(14)
C9 B1 C13 111.82(13)
N2 C1 N3 122.22(14)
N2 C1 N1 121.25(13)
N3 C1 N1 116.53(14)
N1 C2 C3 111.54(13)
N1 C2 H2A 109.3
C3 C2 H2A 109.3
N1 C2 H2B 109.3
C3 C2 H2B 109.3
H2A C2 H2B 108.0
C4 C3 C2 110.61(13)
C4 C3 H3A 109.5
C2 C3 H3A 109.5
C4 C3 H3B 109.5
C2 C3 H3B 109.5
H3A C3 H3B 108.1
N3 C4 C3 108.99(13)
N3 C4 H4A 109.9
C3 C4 H4A 109.9
N3 C4 H4B 109.9
C3 C4 H4B 109.9
H4A C4 H4B 108.3
N3 C5 C6 108.17(13)
N3 C5 H5A 110.1
C6 C5 H5A 110.1
N3 C5 H5B 110.1
C6 C5 H5B 110.1
H5A C5 H5B 108.4
C5 C6 C7 110.28(14)
C5 C6 H6A 109.6
C7 C6 H6A 109.6
C5 C6 H6B 109.6
C7 C6 H6B 109.6
H6A C6 H6B 108.1
N2 C7 C6 111.75(14)
N2 C7 H7A 109.3
C6 C7 H7A 109.3
N2 C7 H7B 109.3
C6 C7 H7B 109.3
H7A C7 H7B 107.9
N2 C8 H8A 109.5
N2 C8 H8B 109.5
H8A C8 H8B 109.5
N2 C8 H8C 109.5
H8A C8 H8C 109.5
H8B C8 H8C 109.5
C10 C9 C16 113.64(13)
C10 C9 B1 105.34(12)
C16 C9 B1 109.39(13)
C10 C9 H9 109.4
C16 C9 H9 109.4
B1 C9 H9 109.4
C11 C10 C9 115.78(13)
C11 C10 H10A 108.3
C9 C10 H10A 108.3
C11 C10 H10B 108.3
C9 C10 H10B 108.3
H10A C10 H10B 107.4
C10 C11 C12 114.78(14)
C10 C11 H11A 108.6
C12 C11 H11A 108.6
C10 C11 H11B 108.6
C12 C11 H11B 108.6
H11A C11 H11B 107.5
C11 C12 C13 115.32(13)
C11 C12 H12A 108.4
C13 C12 H12A 108.4
C11 C12 H12B 108.4
C13 C12 H12B 108.4
H12A C12 H12B 107.5
C14 C13 C12 114.84(13)
C14 C13 B1 110.94(13)
C12 C13 B1 102.49(12)
C14 C13 H13 109.4
C12 C13 H13 109.4
B1 C13 H13 109.4
C15 C14 C13 115.57(13)
C15 C14 H14A 108.4
C13 C14 H14A 108.4
C15 C14 H14B 108.4
C13 C14 H14B 108.4
H14A C14 H14B 107.4
C16 C15 C14 113.15(13)
C16 C15 H15A 108.9
C14 C15 H15A 108.9
C16 C15 H15B 108.9
C14 C15 H15B 108.9
H15A C15 H15B 107.8
C15 C16 C9 115.26(13)
C15 C16 H16A 108.5
C9 C16 H16A 108.5
C15 C16 H16B 108.5
C9 C16 H16B 108.5
H16A C16 H16B 107.5

loop_
_geom_bond_atom_site_label_1
_geom_bond_atom_site_label_2
_geom_bond_distance
N1 C1 1.3911(19)
N1 B1 1.428(2)
N1 C2 1.4945(19)
N2 C1 1.322(2)
N2 C8 1.461(2)
N2 C7 1.468(2)
N3 C1 1.3284(18)
N3 C5 1.459(2)
N3 C4 1.474(2)
B1 C9 1.567(2)
B1 C13 1.571(2)
C2 C3 1.535(2)
C2 H2A 0.9700
C2 H2B 0.9700
C3 C4 1.519(2)
C3 H3A 0.9700
C3 H3B 0.9700
C4 H4A 0.9700
C4 H4B 0.9700
C5 C6 1.511(2)
C5 H5A 0.9700
C5 H5B 0.9700
C6 C7 1.511(2)
C6 H6A 0.9700
C6 H6B 0.9700
C7 H7A 0.9700
C7 H7B 0.9700
C8 H8A 0.9600
C8 H8B 0.9600
C8 H8C 0.9600
C9 C10 1.544(2)
C9 C16 1.5478(19)
C9 H9 0.9800
C10 C11 1.531(2)
C10 H10A 0.9700
C10 H10B 0.9700
C11 C12 1.537(2)
C11 H11A 0.9700
C11 H11B 0.9700
C12 C13 1.550(2)
C12 H12A 0.9700
C12 H12B 0.9700
C13 C14 1.547(2)
C13 H13 0.9800
C14 C15 1.526(2)
C14 H14A 0.9700
C14 H14B 0.9700
C15 C16 1.525(2)
C15 H15A 0.9700
C15 H15B 0.9700
C16 H16A 0.9700
C16 H16B 0.9700
